data_7008966
loop_
_publ_author_name
'Priimov, Gleb U.'
'Moore, Peter'
'Maritim, Philip K.'
'Butalanyi, Pamela K.'
'Alcock, Nathaniel W.'

_publ_section_title
;
 Synthesis of two covalently linked bis(2,2':6',2&#x2033;-terpyridine)
 (terpy) chelating ligands with different length spacers, comparison of
 the crystal structures of their mononuclear nickel(II) complexes, and
 kinetic and mechanistic studies of the reaction of one ligand with
 [Fe(terpy)2]2+
;
_journal_issue 4
_journal_name_full 'Journal of the Chemical Society, Dalton Transactions'
_journal_page_first 445
_journal_paper_doi 10.1039/a907543g
_journal_year 2000
_chemical_formula_sum 'C39 H36 F12 N8 Ni P2 S2'
_chemical_formula_weight 1028.52
_chemical_name_systematic
; 
 ? 
;
_space_group_IT_number 15
_symmetry_cell_setting monoclinic
_symmetry_space_group_name_Hall '-C 2yc'
_symmetry_space_group_name_H-M 'C 1 2/c 1'
_atom_sites_solution_hydrogens geom
_atom_sites_solution_primary direct
_atom_sites_solution_secondary difmap
_audit_creation_method SHELXL
_cell_angle_alpha 90.00
_cell_angle_beta 99.644(4)
_cell_angle_gamma 90.00
_cell_formula_units_Z 4
_cell_length_a 12.4137(10)
_cell_length_b 26.0069(10)
_cell_length_c 13.3715(10)
_cell_measurement_reflns_used 7977
_cell_measurement_temperature 200(2)
_cell_measurement_theta_max 20
_cell_measurement_theta_min 3
_cell_volume 4255.9(5)
_computing_structure_refinement 'SHELXL-96 (Sheldrick, 1996)'
_computing_structure_solution 'SHELXS-96 (Sheldrick, 1990)'
_diffrn_ambient_temperature 200(2)
_diffrn_radiation_monochromator graphite
_diffrn_radiation_source 'fine-focus sealed tube'
_diffrn_radiation_type MoK\a
_diffrn_radiation_wavelength 0.71073
_diffrn_reflns_av_R_equivalents 0.0276
_diffrn_reflns_av_sigmaI/netI 0.0396
_diffrn_reflns_limit_h_max 16
_diffrn_reflns_limit_h_min -11
_diffrn_reflns_limit_k_max 33
_diffrn_reflns_limit_k_min -34
_diffrn_reflns_limit_l_max 17
_diffrn_reflns_limit_l_min -15
_diffrn_reflns_number 12791
_diffrn_reflns_theta_max 28.52
_diffrn_reflns_theta_min 1.57
_exptl_absorpt_coefficient_mu 0.724
_exptl_absorpt_correction_T_max 0.89
_exptl_absorpt_correction_T_min 0.76
_exptl_absorpt_correction_type psi-scan
_exptl_crystal_colour 'deep red'
_exptl_crystal_density_diffrn 1.605
_exptl_crystal_description blocks
_exptl_crystal_F_000 2092
_exptl_crystal_size_max 0.44
_exptl_crystal_size_mid 0.4
_exptl_crystal_size_min 0.4
_refine_diff_density_max 0.542
_refine_diff_density_min -0.358
_refine_diff_density_rms 0.062
_refine_ls_extinction_method none
_refine_ls_goodness_of_fit_all 0.986
_refine_ls_goodness_of_fit_obs 1.056
_refine_ls_matrix_type full
_refine_ls_number_parameters 302
_refine_ls_number_reflns 4992
_refine_ls_number_restraints 0
_refine_ls_restrained_S_all 0.986
_refine_ls_restrained_S_obs 1.056
_refine_ls_R_factor_all 0.0603
_refine_ls_R_factor_obs 0.0397
_refine_ls_shift/esd_max 0.029
_refine_ls_shift/esd_mean 0.001
_refine_ls_structure_factor_coef Fsqd
_refine_ls_weighting_details 'w=1/[\s^2^(Fo^2^)+(0.0690P)^2^+0.0000P] where P=(Fo^2^+2Fc^2^)/3'
_refine_ls_weighting_scheme calc
_refine_ls_wR_factor_all 0.1134
_refine_ls_wR_factor_obs 0.1036
_reflns_number_observed 3700
_reflns_number_total 4992
_reflns_observed_criterion >2sigma(I)
_cod_data_source_file a907543g.txt
_cod_data_source_block pkm5
_cod_depositor_comments
;
The following automatic conversions were performed:
'_symmetry_cell_setting' value 'Monoclinic' changed to 'monoclinic'
according to '/home/saulius/struct/CIF-dictionaries/cif_core.dic'
dictionary named 'cif_core.dic' version 2.4.1 from
2010-06-29.

'_geom_angle_publ_flag' value 'Y' changed to 'y' according to
'/home/saulius/struct/CIF-dictionaries/cif_core.dic' dictionary named
'cif_core.dic' version 2.4.1 from 2010-06-29 (9
times).

'_geom_bond_publ_flag' value 'Y' changed to 'y' according to
'/home/saulius/struct/CIF-dictionaries/cif_core.dic' dictionary named
'cif_core.dic' version 2.4.1 from 2010-06-29 (5 times).

Automatic conversion script
Id: cif_fix_enum 1527 2010-12-29 10:47:43Z saulius 

The following automatic conversions were performed:

'_refine_ls_weighting_scheme' value 'calc
w=1/[\s^2^(Fo^2^)+(0.0690P)^2^+0.0000P] where P=(Fo^2^+2Fc^2^)/3' was
changed to 'calc'. New tag '_refine_ls_weighting_details' was
created. The value of the new tag was set to
'w=1/[\s^2^(Fo^2^)+(0.0690P)^2^+0.0000P] where P=(Fo^2^+2Fc^2^)/3'.

Automatic conversion script
Id: cif_fix_values 3143 2015-03-26 13:38:13Z robertas 
;
_cod_original_sg_symbol_H-M C2/c
_cod_database_code 7008966

loop_
_symmetry_equiv_pos_as_xyz
'x, y, z'
'-x, y, -z+1/2'
'x+1/2, y+1/2, z'
'-x+1/2, y+1/2, -z+1/2'
'-x, -y, -z'
'x, -y, z-1/2'
'-x+1/2, -y+1/2, -z'
'x+1/2, -y+1/2, z-1/2'

loop_
_atom_site_aniso_label
_atom_site_aniso_U_11
_atom_site_aniso_U_22
_atom_site_aniso_U_33
_atom_site_aniso_U_23
_atom_site_aniso_U_13
_atom_site_aniso_U_12
Ni1 0.0310(2) 0.02383(19) 0.02216(19) 0.000 -0.00062(15) 0.000
S1 0.0464(4) 0.0405(3) 0.0406(3) -0.0071(2) 0.0026(3) -0.0009(3)
N1 0.0342(10) 0.0264(8) 0.0285(9) -0.0007(7) 0.0018(8) -0.0003(7)
C2 0.0389(13) 0.0386(12) 0.0321(12) 0.0006(9) 0.0003(10) 0.0036(10)
C3 0.0405(13) 0.0405(13) 0.0498(15) 0.0025(11) 0.0082(12) 0.0104(11)
C4 0.0521(16) 0.0423(14) 0.0515(16) -0.0107(11) 0.0153(13) 0.0070(12)
C5 0.0475(14) 0.0437(14) 0.0364(12) -0.0118(10) 0.0052(11) -0.0011(11)
C6 0.0354(12) 0.0270(10) 0.0284(11) -0.0012(8) 0.0053(9) -0.0042(9)
C7 0.0350(11) 0.0283(11) 0.0272(10) 0.0000(8) 0.0028(9) -0.0044(9)
N8 0.0322(9) 0.0259(9) 0.0230(8) 0.0010(6) 0.0010(7) -0.0029(7)
C9 0.0325(11) 0.0271(10) 0.0273(10) 0.0048(8) 0.0022(9) -0.0033(9)
C10 0.0356(12) 0.0347(12) 0.0326(11) 0.0030(9) -0.0030(9) -0.0029(10)
C11 0.0417(13) 0.0453(14) 0.0297(11) -0.0026(10) -0.0088(10) -0.0072(11)
C12 0.0475(14) 0.0363(12) 0.0296(11) -0.0074(9) -0.0001(10) -0.0050(10)
C13 0.0319(11) 0.0273(10) 0.0295(10) 0.0022(8) -0.0001(9) -0.0013(9)
N14 0.0338(10) 0.0290(9) 0.0266(9) 0.0002(7) 0.0012(7) 0.0017(7)
C15 0.0395(12) 0.0311(11) 0.0302(11) -0.0041(9) 0.0026(9) 0.0012(9)
C16 0.0392(12) 0.0312(11) 0.0389(12) -0.0036(9) 0.0098(10) 0.0004(9)
C17 0.0403(13) 0.0346(12) 0.0473(14) -0.0010(10) 0.0050(11) 0.0100(10)
C18 0.0350(12) 0.0399(13) 0.0416(13) -0.0001(10) -0.0029(10) 0.0037(10)
C19 0.0485(14) 0.0362(12) 0.0430(13) -0.0071(10) 0.0114(11) 0.0017(11)
C20 0.0438(14) 0.0436(14) 0.0453(14) 0.0020(11) 0.0063(11) 0.0040(11)
C21 0.053(2) 0.0370(19) 0.059(2) 0.000 0.0123(19) 0.000
P1 0.0358(5) 0.0457(5) 0.0526(6) 0.000 0.0011(4) 0.000
F11 0.0420(9) 0.0743(12) 0.1036(14) 0.0055(10) 0.0134(9) 0.0045(8)
F12A 0.111(2) 0.119(3) 0.144(3) -0.086(3) 0.052(2) -0.0507(19)
F13A 0.0543(14) 0.143(3) 0.138(3) 0.097(2) -0.0144(14) -0.0082(14)
P2 0.0486(5) 0.0480(5) 0.0343(5) 0.000 0.0044(4) 0.000
F21 0.0689(12) 0.1052(14) 0.0521(10) -0.0160(9) 0.0215(9) -0.0158(10)
F22 0.0589(10) 0.0757(11) 0.0519(9) 0.0051(8) -0.0073(8) -0.0024(8)
F23 0.0719(17) 0.0505(14) 0.0789(17) 0.000 -0.0038(14) 0.000
F24 0.104(2) 0.0495(13) 0.0622(15) 0.000 -0.0064(14) 0.000
N001 0.128(4) 0.132(4) 0.102(3) -0.028(3) -0.001(3) 0.069(3)
C001 0.140(4) 0.091(3) 0.058(2) 0.003(2) 0.016(3) 0.066(3)
C002 0.120(4) 0.134(4) 0.080(3) 0.018(3) 0.022(3) 0.027(3)

loop_
_atom_site_label
_atom_site_type_symbol
_atom_site_fract_x
_atom_site_fract_y
_atom_site_fract_z
_atom_site_U_iso_or_equiv
_atom_site_thermal_displace_type
_atom_site_occupancy
_atom_site_calc_flag
_atom_site_refinement_flags
_atom_site_disorder_group
Ni1 Ni 0.5000 0.344834(14) 0.2500 0.02623(12) Uani 1 d S .
S1 S 0.44519(5) 0.55945(2) 0.39893(5) 0.04302(17) Uani 1 d . .
N1 N 0.58582(15) 0.28937(6) 0.17877(13) 0.0301(4) Uani 1 d . .
C2 C 0.68185(19) 0.26717(9) 0.21508(17) 0.0372(5) Uani 1 d . .
H2A H 0.7186 0.2773 0.2802 0.045 Uiso 1 calc R .
C3 C 0.7298(2) 0.23056(9) 0.16309(19) 0.0435(6) Uani 1 d . .
H3A H 0.7981 0.2158 0.1916 0.052 Uiso 1 calc R .
C4 C 0.6771(2) 0.21576(10) 0.0689(2) 0.0479(6) Uani 1 d . .
H4A H 0.7081 0.1902 0.0316 0.057 Uiso 1 calc R .
C5 C 0.5785(2) 0.23833(9) 0.02906(19) 0.0427(6) Uani 1 d . .
H5A H 0.5410 0.2287 -0.0361 0.051 Uiso 1 calc R .
C6 C 0.53522(18) 0.27524(8) 0.08552(16) 0.0303(5) Uani 1 d . .
C7 C 0.43113(18) 0.30249(8) 0.04915(15) 0.0305(4) Uani 1 d . .
N8 N 0.40746(14) 0.33919(6) 0.11253(12) 0.0274(4) Uani 1 d . .
C9 C 0.31490(17) 0.36683(8) 0.09208(15) 0.0293(4) Uani 1 d . .
C10 C 0.24000(19) 0.35789(8) 0.00497(16) 0.0353(5) Uani 1 d . .
H10A H 0.1739 0.3769 -0.0089 0.042 Uiso 1 calc R .
C11 C 0.2639(2) 0.32049(9) -0.06143(17) 0.0406(5) Uani 1 d . .
H11A H 0.2138 0.3139 -0.1219 0.049 Uiso 1 calc R .
C12 C 0.3598(2) 0.29260(9) -0.04083(17) 0.0385(5) Uani 1 d . .
H12A H 0.3767 0.2673 -0.0870 0.046 Uiso 1 calc R .
C13 C 0.30493(18) 0.40601(8) 0.17139(16) 0.0302(4) Uani 1 d . .
N14 N 0.38246(14) 0.40256(6) 0.25526(12) 0.0302(4) Uani 1 d . .
C15 C 0.38421(19) 0.43854(8) 0.32769(17) 0.0340(5) Uani 1 d . .
H15A H 0.4379 0.4359 0.3871 0.041 Uiso 1 calc R .
C16 C 0.31091(19) 0.47955(9) 0.31965(17) 0.0361(5) Uani 1 d . .
C17 C 0.2310(2) 0.48156(9) 0.23457(18) 0.0410(6) Uani 1 d . .
H17A H 0.1783 0.5084 0.2273 0.049 Uiso 1 calc R .
C18 C 0.22751(19) 0.44446(9) 0.15971(19) 0.0399(5) Uani 1 d . .
H18A H 0.1725 0.4455 0.1011 0.048 Uiso 1 calc R .
C19 C 0.3244(2) 0.52029(9) 0.40086(19) 0.0421(6) Uani 1 d . .
H19A H 0.3297 0.5036 0.4681 0.051 Uiso 1 calc R .
H19B H 0.2590 0.5427 0.3910 0.051 Uiso 1 calc R .
C20 C 0.4052(2) 0.59124(10) 0.27709(19) 0.0443(6) Uani 1 d . .
H20A H 0.3831 0.5651 0.2238 0.053 Uiso 1 calc R .
H20B H 0.3418 0.6139 0.2800 0.053 Uiso 1 calc R .
C21 C 0.5000 0.62324(14) 0.2500 0.0495(9) Uani 1 d S .
H21A H 0.4716 0.6457 0.1918 0.059 Uiso 0.5 calc PR .
H21B H 0.5284 0.6457 0.3082 0.059 Uiso 0.5 calc PR .
P1 P 0.5000 0.10572(4) 0.2500 0.0454(2) Uani 1 d S .
F11 F 0.62559(13) 0.10512(7) 0.23911(15) 0.0731(5) Uani 1 d . .
F12A F 0.4757(2) 0.06075(14) 0.1689(2) 0.1212(17) Uani 0.904(7) d P .
F13A F 0.47624(17) 0.14672(12) 0.1647(2) 0.1153(17) Uani 0.904(7) d P .
F12B F 0.4804(17) 0.0953(10) 0.1464(15) 0.062(7) Uiso 0.096(7) d P .
F13B F 0.5000 0.1673(9) 0.2500 0.054(8) Uiso 0.096(7) d SP .
F14B F 0.5000 0.0521(10) 0.2500 0.058(8) Uiso 0.096(7) d SP .
P2 P 0.0000 0.33198(4) 0.2500 0.0439(2) Uani 1 d S .
F21 F 0.07238(15) 0.33135(8) 0.16225(13) 0.0741(5) Uani 1 d . .
F22 F -0.10745(14) 0.33164(7) 0.16653(12) 0.0641(5) Uani 1 d . .
F23 F 0.0000 0.27063(9) 0.2500 0.0690(7) Uani 1 d S .
F24 F 0.0000 0.39293(9) 0.2500 0.0742(7) Uani 1 d S .
N001 N 0.7872(4) 0.10003(18) 0.0320(3) 0.1231(17) Uani 1 d . .
C001 C 0.6996(5) 0.08183(18) 0.0046(3) 0.0964(16) Uani 1 d . .
C002 C 0.5948(4) 0.0606(2) -0.0291(3) 0.1105(16) Uani 1 d . .
H02A H 0.5557 0.0575 0.0285 0.166 Uiso 1 calc R .
H02B H 0.6026 0.0266 -0.0584 0.166 Uiso 1 calc R .
H02C H 0.5537 0.0831 -0.0806 0.166 Uiso 1 calc R .

loop_
_atom_type_symbol
_atom_type_description
_atom_type_scat_dispersion_real
_atom_type_scat_dispersion_imag
_atom_type_scat_source
C C 0.0033 0.0016 'International Tables Vol C Tables 4.2.6.8 and 6.1.1.4'
H H 0.0000 0.0000 'International Tables Vol C Tables 4.2.6.8 and 6.1.1.4'
N N 0.0061 0.0033 'International Tables Vol C Tables 4.2.6.8 and 6.1.1.4'
F F 0.0171 0.0103 'International Tables Vol C Tables 4.2.6.8 and 6.1.1.4'
P P 0.1023 0.0942 'International Tables Vol C Tables 4.2.6.8 and 6.1.1.4'
S S 0.1246 0.1234 'International Tables Vol C Tables 4.2.6.8 and 6.1.1.4'
Ni Ni 0.3393 1.1124 'International Tables Vol C Tables 4.2.6.8 and 6.1.1.4'

loop_
_geom_angle_atom_site_label_1
_geom_angle_atom_site_label_2
_geom_angle_atom_site_label_3
_geom_angle
_geom_angle_site_symmetry_1
_geom_angle_site_symmetry_3
_geom_angle_publ_flag
N8 Ni1 N8 171.60(10) 2_655 . y
N8 Ni1 N14 77.79(7) 2_655 2_655 ?
N8 Ni1 N14 108.42(7) . 2_655 ?
N8 Ni1 N14 108.42(7) 2_655 . y
N8 Ni1 N14 77.79(7) . . y
N14 Ni1 N14 88.90(10) 2_655 . y
N8 Ni1 N1 77.95(7) 2_655 2_655 ?
N8 Ni1 N1 96.24(7) . 2_655 y
N14 Ni1 N1 155.19(7) 2_655 2_655 ?
N14 Ni1 N1 93.85(7) . 2_655 y
N8 Ni1 N1 96.24(7) 2_655 . ?
N8 Ni1 N1 77.95(7) . . y
N14 Ni1 N1 93.85(7) 2_655 . ?
N14 Ni1 N1 155.19(7) . . y
N1 Ni1 N1 93.88(9) 2_655 . y
C19 S1 C20 99.53(12) . . ?
C2 N1 C6 117.74(18) . . ?
C2 N1 Ni1 128.02(15) . . ?
C6 N1 Ni1 114.24(14) . . ?
N1 C2 C3 123.4(2) . . ?
C4 C3 C2 118.6(2) . . ?
C3 C4 C5 119.3(2) . . ?
C4 C5 C6 119.0(2) . . ?
N1 C6 C5 122.0(2) . . ?
N1 C6 C7 114.72(18) . . ?
C5 C6 C7 123.3(2) . . ?
N8 C7 C12 120.1(2) . . ?
N8 C7 C6 113.83(18) . . ?
C12 C7 C6 126.03(19) . . ?
C7 N8 C9 121.49(18) . . ?
C7 N8 Ni1 118.64(14) . . ?
C9 N8 Ni1 119.13(13) . . ?
N8 C9 C10 120.84(19) . . ?
N8 C9 C13 113.01(18) . . ?
C10 C9 C13 126.1(2) . . ?
C11 C10 C9 118.2(2) . . ?
C10 C11 C12 120.8(2) . . ?
C11 C12 C7 118.5(2) . . ?
N14 C13 C18 121.9(2) . . ?
N14 C13 C9 114.33(18) . . ?
C18 C13 C9 123.7(2) . . ?
C15 N14 C13 118.32(18) . . ?
C15 N14 Ni1 126.41(15) . . ?
C13 N14 Ni1 114.89(13) . . ?
N14 C15 C16 123.1(2) . . ?
C17 C16 C15 117.5(2) . . ?
C17 C16 C19 123.0(2) . . ?
C15 C16 C19 119.4(2) . . ?
C16 C17 C18 120.0(2) . . ?
C13 C18 C17 119.1(2) . . ?
C16 C19 S1 112.10(16) . . ?
C21 C20 S1 110.69(15) . . ?
C20 C21 C20 114.3(3) 2_655 . ?
F14B P1 F12B 78.7(10) . 2_655 ?
F14B P1 F12B 78.7(10) . . ?
F12B P1 F12B 157(2) 2_655 . ?
F14B P1 F13A 133.37(14) . 2_655 ?
F12B P1 F13A 54.8(10) 2_655 2_655 ?
F12B P1 F13A 147.6(11) . 2_655 ?
F14B P1 F13A 133.36(14) . . ?
F12B P1 F13A 147.6(11) 2_655 . ?
F12B P1 F13A 54.8(10) . . ?
F13A P1 F13A 93.3(3) 2_655 . ?
F14B P1 F12A 42.60(16) . . ?
F12B P1 F12A 121.1(11) 2_655 . ?
F12B P1 F12A 36.5(9) . . ?
F13A P1 F12A 175.9(2) 2_655 . ?
F13A P1 F12A 90.76(19) . . ?
F14B P1 F12A 42.60(16) . 2_655 ?
F12B P1 F12A 36.5(9) 2_655 2_655 ?
F12B P1 F12A 121.1(11) . 2_655 ?
F13A P1 F12A 90.77(19) 2_655 2_655 ?
F13A P1 F12A 175.9(2) . 2_655 ?
F12A P1 F12A 85.2(3) . 2_655 ?
F14B P1 F11 89.44(8) . . ?
F12B P1 F11 94.5(9) 2_655 . ?
F12B P1 F11 85.3(9) . . ?
F13A P1 F11 90.31(11) 2_655 . ?
F13A P1 F11 90.46(11) . . ?
F12A P1 F11 90.42(13) . . ?
F12A P1 F11 88.75(12) 2_655 . ?
F14B P1 F11 89.43(8) . 2_655 ?
F12B P1 F11 85.3(9) 2_655 2_655 ?
F12B P1 F11 94.5(9) . 2_655 ?
F13A P1 F11 90.47(11) 2_655 2_655 ?
F13A P1 F11 90.31(11) . 2_655 ?
F12A P1 F11 88.75(12) . 2_655 ?
F12A P1 F11 90.42(13) 2_655 2_655 ?
F11 P1 F11 178.87(16) . 2_655 ?
F14B P1 F13B 180.000(2) . . ?
F12B P1 F13B 101.3(10) 2_655 . ?
F12B P1 F13B 101.3(10) . . ?
F13A P1 F13B 46.63(14) 2_655 . ?
F13A P1 F13B 46.64(14) . . ?
F12A P1 F13B 137.40(16) . . ?
F12A P1 F13B 137.40(16) 2_655 . ?
F11 P1 F13B 90.56(8) . . ?
F11 P1 F13B 90.57(8) 2_655 . ?
F12B F12A F14B 119(2) . . ?
F12B F12A P1 60.4(13) . . ?
F14B F12A P1 59.2(14) . . ?
F13B F13A F12B 125.1(13) . . ?
F13B F13A P1 68.8(10) . . ?
F12B F13A P1 56.6(8) . . ?
F12A F12B F13A 150(2) . . ?
F12A F12B P1 83.1(14) . . ?
F13A F12B P1 68.6(11) . . ?
F12A F12B F14B 33.0(11) . . ?
F13A F12B F14B 119.2(14) . . ?
P1 F12B F14B 50.7(9) . . ?
F13A F13B F13A 129(2) 2_655 . ?
F13A F13B P1 64.6(10) 2_655 . ?
F13A F13B P1 64.6(10) . . ?
F12A F14B F12A 156(3) 2_655 . ?
F12A F14B P1 78.2(14) 2_655 . ?
F12A F14B P1 78.2(14) . . ?
F12A F14B F12B 128(2) 2_655 . ?
F12A F14B F12B 28.1(11) . . ?
P1 F14B F12B 50.6(9) . . ?
F12A F14B F12B 28.1(11) 2_655 2_655 ?
F12A F14B F12B 128(2) . 2_655 ?
P1 F14B F12B 50.6(9) . 2_655 ?
F12B F14B F12B 101.1(19) . 2_655 ?
F24 P2 F22 90.32(7) . 2 ?
F24 P2 F22 90.32(7) . . ?
F22 P2 F22 179.36(15) 2 . ?
F24 P2 F21 90.59(8) . 2 ?
F22 P2 F21 89.61(9) 2 2 ?
F22 P2 F21 90.38(9) . 2 ?
F24 P2 F21 90.59(8) . . ?
F22 P2 F21 90.38(9) 2 . ?
F22 P2 F21 89.61(9) . . ?
F21 P2 F21 178.83(16) 2 . ?
F24 P2 F23 180.0 . . ?
F22 P2 F23 89.68(7) 2 . ?
F22 P2 F23 89.68(7) . . ?
F21 P2 F23 89.41(8) 2 . ?
F21 P2 F23 89.41(8) . . ?
N001 C001 C002 179.3(5) . . ?

loop_
_geom_bond_atom_site_label_1
_geom_bond_atom_site_label_2
_geom_bond_distance
_geom_bond_site_symmetry_2
_geom_bond_publ_flag
Ni1 N8 2.0031(17) 2_655 ?
Ni1 N8 2.0032(17) . y
Ni1 N14 2.1028(17) 2_655 ?
Ni1 N14 2.1029(17) . y
Ni1 N1 2.1124(17) 2_655 ?
Ni1 N1 2.1125(17) . y
S1 C19 1.817(3) . y
S1 C20 1.820(2) . y
N1 C2 1.340(3) . ?
N1 C6 1.350(3) . ?
C2 C3 1.372(3) . ?
C3 C4 1.373(3) . ?
C4 C5 1.381(4) . ?
C5 C6 1.384(3) . ?
C6 C7 1.482(3) . ?
C7 N8 1.341(3) . ?
C7 C12 1.393(3) . ?
N8 C9 1.344(3) . ?
C9 C10 1.383(3) . ?
C9 C13 1.491(3) . ?
C10 C11 1.382(3) . ?
C11 C12 1.382(3) . ?
C13 N14 1.353(3) . ?
C13 C18 1.377(3) . ?
N14 C15 1.344(3) . ?
C15 C16 1.394(3) . ?
C16 C17 1.380(3) . ?
C16 C19 1.506(3) . ?
C17 C18 1.386(3) . ?
C20 C21 1.533(3) . ?
C21 C20 1.533(3) 2_655 ?
P1 F14B 1.39(3) . ?
P1 F12B 1.39(2) 2_655 ?
P1 F12B 1.39(2) . ?
P1 F13A 1.553(2) 2_655 ?
P1 F13A 1.553(2) . ?
P1 F12A 1.589(3) . ?
P1 F12A 1.589(3) 2_655 ?
P1 F11 1.5900(16) . ?
P1 F11 1.5901(16) 2_655 ?
P1 F13B 1.60(2) . ?
F12A F12B 0.95(2) . ?
F12A F14B 1.099(7) . ?
F13A F13B 1.250(11) . ?
F13A F12B 1.36(2) . ?
F12B F14B 1.77(3) . ?
F13B F13A 1.250(11) 2_655 ?
F14B F12A 1.099(7) 2_655 ?
F14B F12B 1.77(3) 2_655 ?
P2 F24 1.585(3) . ?
P2 F22 1.5893(16) 2 ?
P2 F22 1.5894(16) . ?
P2 F21 1.5930(16) 2 ?
P2 F21 1.5930(16) . ?
P2 F23 1.595(2) . ?
N001 C001 1.187(7) . ?
C001 C002 1.414(7) . ?
